data_2108593
loop_
_publ_author_name
'Balakrishnan, C.'
'Manonmani, M.'
'Rafi Ahamed, S.'
'Vinitha, G.'
'Meenakshisundaram, S. P.'
'Sockalingam, R. M.'

_publ_section_title
;
 Supramolecular cocrystals of O---H&#x00B7;&#x00B7;&#x00B7;O
 hydrogen-bonded 18-crown-6 with isophthalic acid derivatives: Hirshfeld
 surface analysis and third-order nonlinear optical properties
;
_journal_coeditor_code AW5031SUP1
_journal_issue 2
_journal_name_full 'Acta Crystallographica Section B'
_journal_page_first
;
;
_journal_paper_doi 10.1107/S2052520620001821
_journal_volume 76
_journal_year 2020
_chemical_formula_moiety 'C12 H24 O6, 6(C8 H6 O5),10(H2 O)'
_chemical_formula_sum 'C60 H80 O46'
_chemical_formula_weight 1537.24
_space_group_crystal_system triclinic
_space_group_IT_number 2
_space_group_name_Hall '-P 1'
_space_group_name_H-M_alt 'P -1'
_atom_sites_solution_hydrogens mixed
_audit_creation_method SHELXL-2014/7
_audit_update_record
;
2020-02-14 # Formatted by IUCr publCIF

;
_cell_angle_alpha 115.521(8)
_cell_angle_beta 103.490(9)
_cell_angle_gamma 100.116(10)
_cell_formula_units_Z 1
_cell_length_a 10.2989(2)
_cell_length_b 14.3586(3)
_cell_length_c 14.5679(3)
_cell_measurement_reflns_used 7200
_cell_measurement_temperature 296(2)
_cell_measurement_theta_max 25.22
_cell_measurement_theta_min 3.09
_cell_volume 1794.4(2)
_computing_cell_refinement 'APEX3/SAINT (Bruker, 2016)'
_computing_data_collection 'APEX3(Bruker, 2016)'
_computing_data_reduction 'SAINT/XPREP (Bruker, 2016)'
_computing_molecular_graphics 'ORTEP3 (Farrugia, 1997) and Mercury (Bruno et al., 2002)'
_computing_publication_material 'SHELXL-2014/7 (Sheldrick, 2014)'
_computing_structure_refinement 'SHELXL-2014/7 (Sheldrick, 2014)'
_computing_structure_solution 'SHELXT-2014/5 (Sheldrick, 2014)'
_diffrn_ambient_temperature 296(2)
_diffrn_measured_fraction_theta_full 0.997
_diffrn_measured_fraction_theta_max 0.997
_diffrn_measurement_device_type 'Bruker axs kappa apex3 CMOS Diffractometer'
_diffrn_measurement_method '\w and \f scan'
_diffrn_radiation_monochromator graphite
_diffrn_radiation_source 'fine-focus sealed tube'
_diffrn_radiation_type MoK\a
_diffrn_radiation_wavelength 0.71073
_diffrn_reflns_av_R_equivalents 0.0400
_diffrn_reflns_av_unetI/netI 0.0274
_diffrn_reflns_Laue_measured_fraction_full 0.997
_diffrn_reflns_Laue_measured_fraction_max 0.997
_diffrn_reflns_limit_h_max 12
_diffrn_reflns_limit_h_min -12
_diffrn_reflns_limit_k_max 17
_diffrn_reflns_limit_k_min -17
_diffrn_reflns_limit_l_max 17
_diffrn_reflns_limit_l_min -17
_diffrn_reflns_number 34311
_diffrn_reflns_point_group_measured_fraction_full 0.997
_diffrn_reflns_point_group_measured_fraction_max 0.997
_diffrn_reflns_theta_full 24.999
_diffrn_reflns_theta_max 24.999
_diffrn_reflns_theta_min 3.189
_exptl_absorpt_coefficient_mu 0.125
_exptl_absorpt_correction_T_max 0.7452
_exptl_absorpt_correction_T_min 0.7032
_exptl_absorpt_correction_type multi-scan
_exptl_absorpt_process_details 'SADABS (Bruker, 2016)'
_exptl_crystal_colour colourless
_exptl_crystal_density_diffrn 1.423
_exptl_crystal_description block
_exptl_crystal_F_000 808
_exptl_crystal_size_max 0.150
_exptl_crystal_size_mid 0.100
_exptl_crystal_size_min 0.100
_refine_diff_density_max 0.330
_refine_diff_density_min -0.185
_refine_diff_density_rms 0.044
_refine_ls_extinction_coef 0.036(3)
_refine_ls_extinction_expression Fc^*^=kFc[1+0.001xFc^2^\l^3^/sin(2\q)]^-1/4^
_refine_ls_extinction_method 'SHELXL-2014/7 (Sheldrick 2014'
_refine_ls_goodness_of_fit_ref 1.041
_refine_ls_hydrogen_treatment mixed
_refine_ls_matrix_type full
_refine_ls_number_parameters 519
_refine_ls_number_reflns 6303
_refine_ls_number_restraints 15
_refine_ls_restrained_S_all 1.040
_refine_ls_R_factor_all 0.0648
_refine_ls_R_factor_gt 0.0414
_refine_ls_shift/su_max 0.001
_refine_ls_shift/su_mean 0.000
_refine_ls_structure_factor_coef Fsqd
_refine_ls_weighting_details 'w=1/[\s^2^(Fo^2^)+(0.0695P)^2^+0.4321P] where P=(Fo^2^+2Fc^2^)/3'
_refine_ls_weighting_scheme calc
_refine_ls_wR_factor_gt 0.1106
_refine_ls_wR_factor_ref 0.1297
_reflns_Friedel_coverage 0.000
_reflns_number_gt 4548
_reflns_number_total 6303
_reflns_threshold_expression 'I > 2\s(I)'
_cod_data_source_file aw5031sup1.cif
_cod_data_source_block I
_cod_original_cell_volume 1794.39(15)
_cod_database_code 2108593
_publcif_datablock.id {96bb4f0b-932c-46f8-9852-dee8b2f3db75}

_shelx_shelxl_version_number 2014/7
_shelx_space_group_comment
;
The symmetry employed for this shelxl refinement is uniquely defined
by the following loop, which should always be used as a source of
symmetry information in preference to the above space-group names.
They are only intended as comments.
;
_shelx_estimated_absorpt_t_min 0.982
_shelx_estimated_absorpt_t_max 0.988

loop_
_space_group_symop_operation_xyz
'x, y, z'
'-x, -y, -z'

loop_
_atom_site_label
_atom_site_type_symbol
_atom_site_fract_x
_atom_site_fract_y
_atom_site_fract_z
_atom_site_U_iso_or_equiv
_atom_site_adp_type
_atom_site_occupancy
_atom_site_site_symmetry_order
_atom_site_calc_flag
_atom_site_refinement_flags_posn
_atom_site_refinement_flags_adp
_atom_site_refinement_flags_occupancy
_atom_site_disorder_assembly
_atom_site_disorder_group
C1 C 0.4179(4) 1.0395(3) 0.7783(3) 0.0908(10) Uani 1 1 d . . . . .
H1A H 0.3337 1.0549 0.7910 0.109 Uiso 1 1 calc R U . . .
H1B H 0.4106 1.0265 0.7059 0.109 Uiso 1 1 calc R U . . .
C2 C 0.3136(3) 0.8508(3) 0.7028(2) 0.0800(9) Uani 1 1 d . . . . .
H2A H 0.3136 0.8381 0.6318 0.096 Uiso 1 1 calc R U . . .
H2B H 0.2247 0.8610 0.7089 0.096 Uiso 1 1 calc R U . . .
C3 C 0.3310(3) 0.7562(2) 0.7160(2) 0.0841(10) Uani 1 1 d . . . . .
H3A H 0.2610 0.6899 0.6556 0.101 Uiso 1 1 calc R U . . .
H3B H 0.4234 0.7501 0.7162 0.101 Uiso 1 1 calc R U . . .
C4 C 0.3553(3) 0.6945(2) 0.8453(3) 0.0829(9) Uani 1 1 d . . . . .
H4A H 0.4491 0.6945 0.8440 0.100 Uiso 1 1 calc R U . . .
H4B H 0.2907 0.6218 0.7943 0.100 Uiso 1 1 calc R U . . .
C5 C 0.3530(3) 0.7263(2) 0.9571(3) 0.0817(9) Uani 1 1 d . . . . .
H5A H 0.2612 0.7321 0.9594 0.098 Uiso 1 1 calc R U . . .
H5B H 0.3692 0.6706 0.9750 0.098 Uiso 1 1 calc R U . . .
C6 C 0.4564(4) 0.8651(3) 1.1406(3) 0.0866(9) Uani 1 1 d . . . . .
H6A H 0.4537 0.8067 1.1578 0.104 Uiso 1 1 calc R U . . .
H6B H 0.3718 0.8851 1.1443 0.104 Uiso 1 1 calc R U . . .
C7 C 0.0825(2) 0.12483(15) 0.69289(16) 0.0430(5) Uani 1 1 d . . . . .
C8 C 0.1522(2) 0.19584(15) 0.80342(15) 0.0400(5) Uani 1 1 d . . . . .
H8 H 0.1620 0.1693 0.8518 0.048 Uiso 1 1 calc R U . . .
C9 C 0.2069(2) 0.30615(15) 0.84125(14) 0.0360(4) Uani 1 1 d . . . . .
C10 C 0.1922(2) 0.34629(15) 0.76942(15) 0.0367(4) Uani 1 1 d . . . . .
H10 H 0.2270 0.4205 0.7950 0.044 Uiso 1 1 calc R U . . .
C11 C 0.1249(2) 0.27455(15) 0.65874(14) 0.0349(4) Uani 1 1 d . . . . .
C12 C 0.0705(2) 0.16409(15) 0.62015(15) 0.0403(5) Uani 1 1 d . . . . .
H12 H 0.0262 0.1165 0.5461 0.048 Uiso 1 1 calc R U . . .
C13 C 0.1124(2) 0.31725(15) 0.58176(15) 0.0377(4) Uani 1 1 d . . . . .
C14 C 0.2843(2) 0.38215(16) 0.95902(16) 0.0411(5) Uani 1 1 d . . . . .
C15 C 0.0556(2) 0.39603(14) 0.19764(15) 0.0356(4) Uani 1 1 d . . . . .
H15 H 0.0214 0.3217 0.1718 0.043 Uiso 1 1 calc R U . . .
C16 C 0.0533(2) 0.43469(14) 0.12496(15) 0.0361(4) Uani 1 1 d . . . . .
C17 C 0.1018(2) 0.54531(15) 0.16345(16) 0.0374(4) Uani 1 1 d . . . . .
H17 H 0.0987 0.5718 0.1152 0.045 Uiso 1 1 calc R U . . .
C18 C 0.15510(19) 0.61688(14) 0.27484(15) 0.0338(4) Uani 1 1 d . . . . .
C19 C 0.1601(2) 0.57863(14) 0.34818(15) 0.0352(4) Uani 1 1 d . . . . .
H19 H 0.1973 0.6267 0.4225 0.042 Uiso 1 1 calc R U . . .
C20 C 0.1087(2) 0.46770(14) 0.30851(15) 0.0346(4) Uani 1 1 d . . . . .
C21 C 0.1084(2) 0.42512(15) 0.38493(15) 0.0399(5) Uani 1 1 d . . . . .
C22 C 0.2074(2) 0.73567(15) 0.31792(16) 0.0380(4) Uani 1 1 d . . . . .
C23 C 0.3733(2) 1.16022(14) 0.47208(15) 0.0355(4) Uani 1 1 d . . . . .
C24 C 0.3623(2) 1.19893(14) 0.39893(15) 0.0377(4) Uani 1 1 d . . . . .
H24 H 0.3297 1.1504 0.3248 0.045 Uiso 1 1 calc R U . . .
C25 C 0.4003(2) 1.31022(14) 0.43687(15) 0.0376(4) Uani 1 1 d . . . . .
C26 C 0.4538(2) 1.38193(15) 0.54759(15) 0.0370(4) Uani 1 1 d . . . . .
H26 H 0.4811 1.4565 0.5734 0.044 Uiso 1 1 calc R U . . .
C27 C 0.46670(19) 1.34249(14) 0.62022(15) 0.0342(4) Uani 1 1 d . . . . .
C28 C 0.4247(2) 1.23141(14) 0.58304(15) 0.0359(4) Uani 1 1 d . . . . .
H28 H 0.4309 1.2052 0.6317 0.043 Uiso 1 1 calc R U . . .
C29 C 0.3283(2) 1.04096(15) 0.42888(16) 0.0421(5) Uani 1 1 d . . . . .
C30 C 0.5270(2) 1.41946(15) 0.73910(16) 0.0379(4) Uani 1 1 d . . . . .
O1 O 0.42698(18) 0.94519(15) 0.78523(13) 0.0662(5) Uani 1 1 d . . . . .
O2 O 0.31536(17) 0.76968(12) 0.81577(14) 0.0643(5) Uani 1 1 d . . . . .
O3 O 0.45903(18) 0.82823(14) 1.03496(16) 0.0654(5) Uani 1 1 d . . . . .
O4 O 0.0263(2) 0.01587(11) 0.65036(12) 0.0672(5) Uani 1 1 d . . . . .
H4C H 0.0264 0.0021 0.6995 0.101 Uiso 1 1 calc R U . . .
O5 O 0.30974(18) 0.34277(11) 1.02178(11) 0.0557(4) Uani 1 1 d . . . . .
H5C H 0.3527 0.3923 1.0842 0.083 Uiso 0.5 1 calc R U P . .
O6 O 0.32201(19) 0.48258(11) 0.99059(12) 0.0629(5) Uani 1 1 d . . . . .
H6C H 0.3636 0.5166 1.0564 0.094 Uiso 0.5 1 calc R U P . .
O7 O 0.16296(17) 0.41784(11) 0.61927(11) 0.0531(4) Uani 1 1 d . . . . .
H7A H 0.1498 0.4315 0.5693 0.080 Uiso 0.5 1 calc R U P . .
O8 O 0.05249(18) 0.24983(12) 0.48100(11) 0.0604(5) Uani 1 1 d . . . . .
H8A H 0.0672 0.2800 0.4460 0.091 Uiso 0.5 1 calc R U P . .
O9 O 0.00280(17) 0.36782(11) 0.01516(11) 0.0519(4) Uani 1 1 d . . . . .
H9C H -0.0018 0.3054 0.0014 0.078 Uiso 1 1 calc R U . . .
O10 O 0.05163(17) 0.32501(11) 0.34682(11) 0.0545(4) Uani 1 1 d . . . . .
H10A H 0.0582 0.3116 0.3967 0.082 Uiso 0.5 1 calc R U P . .
O11 O 0.1640(2) 0.49262(11) 0.48586(12) 0.0622(5) Uani 1 1 d . . . . .
H11A H 0.1495 0.4618 0.5202 0.093 Uiso 0.5 1 calc R U P . .
O12 O 0.25212(17) 0.79844(11) 0.41792(12) 0.0525(4) Uani 1 1 d . . . . .
H12A H 0.2776 0.8615 0.4305 0.079 Uiso 0.5 1 calc R U P . .
O13 O 0.20216(19) 0.76777(11) 0.24754(12) 0.0604(5) Uani 1 1 d . . . . .
H13A H 0.2301 0.8344 0.2788 0.091 Uiso 0.5 1 calc R U P . .
O14 O 0.28991(19) 0.97848(11) 0.32952(12) 0.0600(5) Uani 1 1 d . . . . .
H14A H 0.2680 0.9153 0.3169 0.090 Uiso 0.5 1 calc R U P . .
O15 O 0.33341(19) 1.00854(11) 0.49908(12) 0.0618(5) Uani 1 1 d . . . . .
H15A H 0.3101 0.9420 0.4680 0.093 Uiso 0.5 1 calc R U P . .
O16 O 0.54297(17) 1.38102(11) 0.80294(11) 0.0533(4) Uani 1 1 d . . . . .
H16A H 0.5767 1.4310 0.8658 0.080 Uiso 0.5 1 calc R U P . .
O17 O 0.56176(18) 1.52015(11) 0.77044(12) 0.0582(4) Uani 1 1 d . . . . .
H17A H 0.6029 1.5546 0.8363 0.087 Uiso 0.5 1 calc R U P . .
O18 O 0.38862(17) 1.35306(11) 0.36889(11) 0.0522(4) Uani 1 1 d . . . . .
H18C H 0.3410 1.3049 0.3068 0.078 Uiso 1 1 calc R U . . .
O19 O 0.16804(17) 0.89926(13) 0.91178(14) 0.0522(4) Uani 1 1 d D . . . .
O20 O 0.60801(16) 0.92715(13) 0.94844(14) 0.0560(4) Uani 1 1 d D . . . .
O21 O -0.0168(2) 0.96437(13) 0.80519(14) 0.0588(4) Uani 1 1 d D . . . .
O22 O 0.0132(2) 0.83923(12) 1.01794(14) 0.0622(5) Uani 1 1 d D . . . .
O23 O 0.2361(2) 1.18932(15) 0.15980(13) 0.0613(4) Uani 1 1 d D . . . .
H19A H 0.247(2) 0.9580(17) 0.962(2) 0.098(10) Uiso 1 1 d D . . . .
H19B H 0.198(3) 0.8457(17) 0.873(2) 0.096(10) Uiso 1 1 d D . . . .
H20A H 0.547(3) 0.933(3) 0.898(2) 0.114(13) Uiso 1 1 d D . . . .
H20B H 0.568(3) 0.899(3) 0.981(2) 0.115(13) Uiso 1 1 d D . . . .
H21A H -0.099(2) 0.918(3) 0.787(3) 0.129(15) Uiso 1 1 d D . . . .
H21B H 0.052(2) 0.948(2) 0.842(2) 0.095(10) Uiso 1 1 d D . . . .
H22A H 0.070(3) 0.863(2) 0.988(2) 0.083(9) Uiso 1 1 d D . . . .
H22B H 0.025(3) 0.897(2) 1.0818(18) 0.112(12) Uiso 1 1 d D . . . .
H23A H 0.174(3) 1.200(3) 0.114(2) 0.110(12) Uiso 1 1 d D . . . .
H23B H 0.291(3) 1.156(2) 0.128(2) 0.089(10) Uiso 1 1 d D . . . .

loop_
_atom_site_aniso_label
_atom_site_aniso_U_11
_atom_site_aniso_U_22
_atom_site_aniso_U_33
_atom_site_aniso_U_23
_atom_site_aniso_U_13
_atom_site_aniso_U_12
C1 0.120(3) 0.115(3) 0.0670(19) 0.064(2) 0.0301(19) 0.053(2)
C2 0.0723(19) 0.101(2) 0.0352(14) 0.0144(14) 0.0097(13) 0.0204(16)
C3 0.0728(19) 0.0755(19) 0.0455(15) -0.0120(14) 0.0156(13) 0.0100(15)
C4 0.0763(19) 0.0358(13) 0.106(3) 0.0158(15) 0.0203(17) 0.0138(13)
C5 0.0686(18) 0.0503(15) 0.132(3) 0.0571(18) 0.0257(18) 0.0119(13)
C6 0.107(3) 0.093(2) 0.090(2) 0.066(2) 0.042(2) 0.030(2)
C7 0.0628(13) 0.0305(10) 0.0295(10) 0.0124(8) 0.0128(9) 0.0111(9)
C8 0.0552(12) 0.0369(10) 0.0280(10) 0.0174(8) 0.0117(9) 0.0148(9)
C9 0.0415(11) 0.0353(10) 0.0266(10) 0.0131(8) 0.0093(8) 0.0112(8)
C10 0.0431(11) 0.0308(9) 0.0312(10) 0.0133(8) 0.0111(8) 0.0086(8)
C11 0.0396(11) 0.0368(10) 0.0280(10) 0.0162(8) 0.0119(8) 0.0107(8)
C12 0.0527(12) 0.0352(10) 0.0239(9) 0.0107(8) 0.0097(9) 0.0090(9)
C13 0.0453(11) 0.0370(11) 0.0282(10) 0.0160(8) 0.0117(9) 0.0084(9)
C14 0.0495(12) 0.0365(11) 0.0301(10) 0.0140(9) 0.0089(9) 0.0101(9)
C15 0.0432(11) 0.0262(9) 0.0333(10) 0.0150(8) 0.0085(8) 0.0073(8)
C16 0.0455(11) 0.0309(9) 0.0282(10) 0.0144(8) 0.0085(8) 0.0099(8)
C17 0.0485(12) 0.0337(10) 0.0354(10) 0.0217(9) 0.0136(9) 0.0140(8)
C18 0.0374(10) 0.0289(9) 0.0343(10) 0.0162(8) 0.0104(8) 0.0100(8)
C19 0.0422(11) 0.0302(9) 0.0277(9) 0.0117(8) 0.0095(8) 0.0093(8)
C20 0.0416(11) 0.0304(9) 0.0302(10) 0.0158(8) 0.0101(8) 0.0087(8)
C21 0.0528(12) 0.0324(10) 0.0308(10) 0.0157(9) 0.0122(9) 0.0078(9)
C22 0.0481(12) 0.0295(9) 0.0368(11) 0.0172(9) 0.0140(9) 0.0119(8)
C23 0.0406(11) 0.0276(9) 0.0320(10) 0.0122(8) 0.0092(8) 0.0076(8)
C24 0.0446(11) 0.0294(9) 0.0275(10) 0.0090(8) 0.0078(8) 0.0053(8)
C25 0.0443(11) 0.0290(9) 0.0334(10) 0.0149(8) 0.0091(9) 0.0048(8)
C26 0.0415(11) 0.0260(9) 0.0343(10) 0.0121(8) 0.0081(8) 0.0044(8)
C27 0.0343(10) 0.0292(9) 0.0299(10) 0.0105(8) 0.0068(8) 0.0063(8)
C28 0.0420(11) 0.0310(9) 0.0325(10) 0.0163(8) 0.0100(8) 0.0086(8)
C29 0.0559(13) 0.0295(10) 0.0343(11) 0.0137(9) 0.0126(9) 0.0082(9)
C30 0.0399(11) 0.0308(10) 0.0334(10) 0.0125(8) 0.0069(8) 0.0067(8)
O1 0.0630(11) 0.0825(12) 0.0442(9) 0.0281(9) 0.0120(8) 0.0201(9)
O2 0.0582(10) 0.0447(9) 0.0652(11) 0.0083(8) 0.0171(8) 0.0167(8)
O3 0.0668(11) 0.0604(10) 0.0814(13) 0.0433(10) 0.0313(10) 0.0184(9)
O4 0.1207(15) 0.0292(7) 0.0307(8) 0.0115(6) 0.0122(9) 0.0041(8)
O5 0.0810(11) 0.0429(8) 0.0286(7) 0.0151(7) 0.0018(7) 0.0171(8)
O6 0.0970(13) 0.0354(8) 0.0312(8) 0.0126(6) 0.0034(8) -0.0006(8)
O7 0.0810(11) 0.0392(8) 0.0372(8) 0.0218(7) 0.0180(8) 0.0104(7)
O8 0.0885(12) 0.0469(9) 0.0286(8) 0.0195(7) 0.0065(8) -0.0012(8)
O9 0.0850(11) 0.0328(7) 0.0285(7) 0.0147(6) 0.0102(7) 0.0117(7)
O10 0.0816(11) 0.0349(8) 0.0355(8) 0.0207(6) 0.0096(7) -0.0019(7)
O11 0.1068(13) 0.0368(8) 0.0306(8) 0.0164(7) 0.0154(8) 0.0068(8)
O12 0.0763(11) 0.0282(7) 0.0400(9) 0.0137(7) 0.0109(8) 0.0078(7)
O13 0.1027(13) 0.0319(7) 0.0481(9) 0.0234(7) 0.0269(9) 0.0135(8)
O14 0.1048(13) 0.0264(7) 0.0358(8) 0.0106(6) 0.0225(8) 0.0066(8)
O15 0.1028(13) 0.0315(7) 0.0381(9) 0.0181(7) 0.0114(8) 0.0071(8)
O16 0.0719(10) 0.0402(8) 0.0307(8) 0.0155(7) 0.0054(7) 0.0015(7)
O17 0.0849(12) 0.0304(8) 0.0339(8) 0.0074(6) -0.0004(8) 0.0119(7)
O18 0.0802(11) 0.0315(7) 0.0324(8) 0.0162(6) 0.0082(7) 0.0036(7)
O19 0.0533(10) 0.0465(9) 0.0562(10) 0.0227(8) 0.0227(8) 0.0165(8)
O20 0.0452(9) 0.0573(10) 0.0551(10) 0.0227(8) 0.0143(8) 0.0106(7)
O21 0.0638(11) 0.0514(10) 0.0533(10) 0.0272(8) 0.0099(9) 0.0106(9)
O22 0.0874(13) 0.0405(9) 0.0585(11) 0.0209(8) 0.0373(10) 0.0129(8)
O23 0.0675(11) 0.0709(11) 0.0384(9) 0.0194(8) 0.0143(8) 0.0312(9)

loop_
_atom_type_symbol
_atom_type_description
_atom_type_scat_dispersion_real
_atom_type_scat_dispersion_imag
_atom_type_scat_source
C C 0.0033 0.0016 'International Tables Vol C Tables 4.2.6.8 and 6.1.1.4'
H H 0.0000 0.0000 'International Tables Vol C Tables 4.2.6.8 and 6.1.1.4'
O O 0.0106 0.0060 'International Tables Vol C Tables 4.2.6.8 and 6.1.1.4'

loop_
_geom_angle_atom_site_label_1
_geom_angle_atom_site_label_2
_geom_angle_atom_site_label_3
_geom_angle
_geom_angle_site_symmetry_1
_geom_angle_site_symmetry_3
_geom_angle_publ_flag
O1 C1 C6 111.0(2) . 2_677 ?
O1 C1 H1A 109.4 . . ?
C6 C1 H1A 109.4 2_677 . ?
O1 C1 H1B 109.4 . . ?
C6 C1 H1B 109.4 2_677 . ?
H1A C1 H1B 108.0 . . ?
O1 C2 C3 108.7(2) . . ?
O1 C2 H2A 110.0 . . ?
C3 C2 H2A 110.0 . . ?
O1 C2 H2B 110.0 . . ?
C3 C2 H2B 110.0 . . ?
H2A C2 H2B 108.3 . . ?
O2 C3 C2 109.9(2) . . ?
O2 C3 H3A 109.7 . . ?
C2 C3 H3A 109.7 . . ?
O2 C3 H3B 109.7 . . ?
C2 C3 H3B 109.7 . . ?
H3A C3 H3B 108.2 . . ?
O2 C4 C5 108.7(2) . . ?
O2 C4 H4A 109.9 . . ?
C5 C4 H4A 109.9 . . ?
O2 C4 H4B 109.9 . . ?
C5 C4 H4B 109.9 . . ?
H4A C4 H4B 108.3 . . ?
O3 C5 C4 110.4(2) . . ?
O3 C5 H5A 109.6 . . ?
C4 C5 H5A 109.6 . . ?
O3 C5 H5B 109.6 . . ?
C4 C5 H5B 109.6 . . ?
H5A C5 H5B 108.1 . . ?
O3 C6 C1 111.3(3) . 2_677 ?
O3 C6 H6A 109.4 . . ?
C1 C6 H6A 109.4 2_677 . ?
O3 C6 H6B 109.4 . . ?
C1 C6 H6B 109.4 2_677 . ?
H6A C6 H6B 108.0 . . ?
O4 C7 C12 116.91(17) . . ?
O4 C7 C8 122.96(18) . . ?
C12 C7 C8 120.12(18) . . ?
C9 C8 C7 119.91(18) . . ?
C9 C8 H8 120.0 . . ?
C7 C8 H8 120.0 . . ?
C8 C9 C10 120.30(17) . . ?
C8 C9 C14 120.16(17) . . ?
C10 C9 C14 119.52(17) . . ?
C9 C10 C11 119.49(17) . . ?
C9 C10 H10 120.3 . . ?
C11 C10 H10 120.3 . . ?
C12 C11 C10 120.59(17) . . ?
C12 C11 C13 119.97(17) . . ?
C10 C11 C13 119.45(17) . . ?
C11 C12 C7 119.57(17) . . ?
C11 C12 H12 120.2 . . ?
C7 C12 H12 120.2 . . ?
O7 C13 O8 123.37(17) . . ?
O7 C13 C11 118.45(17) . . ?
O8 C13 C11 118.18(17) . . ?
O6 C14 O5 123.70(18) . . ?
O6 C14 C9 117.73(17) . . ?
O5 C14 C9 118.56(17) . . ?
C20 C15 C16 120.36(16) . . ?
C20 C15 H15 119.8 . . ?
C16 C15 H15 119.8 . . ?
O9 C16 C17 117.52(16) . . ?
O9 C16 C15 122.78(16) . . ?
C17 C16 C15 119.70(17) . . ?
C16 C17 C18 119.70(17) . . ?
C16 C17 H17 120.2 . . ?
C18 C17 H17 120.2 . . ?
C19 C18 C17 120.92(16) . . ?
C19 C18 C22 118.43(17) . . ?
C17 C18 C22 120.64(17) . . ?
C20 C19 C18 118.81(17) . . ?
C20 C19 H19 120.6 . . ?
C18 C19 H19 120.6 . . ?
C19 C20 C15 120.50(17) . . ?
C19 C20 C21 119.86(17) . . ?
C15 C20 C21 119.64(16) . . ?
O10 C21 O11 123.55(17) . . ?
O10 C21 C20 118.62(17) . . ?
O11 C21 C20 117.82(16) . . ?
O12 C22 O13 123.85(17) . . ?
O12 C22 C18 119.58(17) . . ?
O13 C22 C18 116.56(17) . . ?
C28 C23 C24 120.84(17) . . ?
C28 C23 C29 120.63(17) . . ?
C24 C23 C29 118.53(17) . . ?
C25 C24 C23 119.85(17) . . ?
C25 C24 H24 120.1 . . ?
C23 C24 H24 120.1 . . ?
O18 C25 C26 117.80(16) . . ?
O18 C25 C24 122.52(17) . . ?
C26 C25 C24 119.68(18) . . ?
C25 C26 C27 120.06(16) . . ?
C25 C26 H26 120.0 . . ?
C27 C26 H26 120.0 . . ?
C28 C27 C26 120.67(17) . . ?
C28 C27 C30 119.27(17) . . ?
C26 C27 C30 120.06(16) . . ?
C23 C28 C27 118.85(18) . . ?
C23 C28 H28 120.6 . . ?
C27 C28 H28 120.6 . . ?
O14 C29 O15 123.78(17) . . ?
O14 C29 C23 119.67(17) . . ?
O15 C29 C23 116.55(17) . . ?
O16 C30 O17 123.70(18) . . ?
O16 C30 C27 118.53(16) . . ?
O17 C30 C27 117.76(17) . . ?
C1 O1 C2 112.1(2) . . ?
C4 O2 C3 114.0(2) . . ?
C6 O3 C5 112.9(2) . . ?
C7 O4 H4C 109.5 . . ?
C14 O5 H5C 109.5 . . ?
C14 O6 H6C 109.5 . . ?
C13 O7 H7A 109.5 . . ?
C13 O8 H8A 109.5 . . ?
C16 O9 H9C 109.5 . . ?
C21 O10 H10A 109.5 . . ?
C21 O11 H11A 109.5 . . ?
C22 O12 H12A 109.5 . . ?
C22 O13 H13A 109.5 . . ?
C29 O14 H14A 109.5 . . ?
C29 O15 H15A 109.5 . . ?
C30 O16 H16A 109.5 . . ?
C30 O17 H17A 109.5 . . ?
C25 O18 H18C 109.5 . . ?
H19A O19 H19B 107(2) . . ?
H20A O20 H20B 113(2) . . ?
H21A O21 H21B 109(2) . . ?
H22A O22 H22B 107(2) . . ?
H23A O23 H23B 111(2) . . ?

loop_
_geom_bond_atom_site_label_1
_geom_bond_atom_site_label_2
_geom_bond_distance
_geom_bond_site_symmetry_2
_geom_bond_publ_flag
C1 O1 1.418(3) . ?
C1 C6 1.490(5) 2_677 ?
C1 H1A 0.9700 . ?
C1 H1B 0.9700 . ?
C2 O1 1.425(3) . ?
C2 C3 1.486(5) . ?
C2 H2A 0.9700 . ?
C2 H2B 0.9700 . ?
C3 O2 1.434(3) . ?
C3 H3A 0.9700 . ?
C3 H3B 0.9700 . ?
C4 O2 1.413(3) . ?
C4 C5 1.497(5) . ?
C4 H4A 0.9700 . ?
C4 H4B 0.9700 . ?
C5 O3 1.433(3) . ?
C5 H5A 0.9700 . ?
C5 H5B 0.9700 . ?
C6 O3 1.404(4) . ?
C6 C1 1.490(5) 2_677 ?
C6 H6A 0.9700 . ?
C6 H6B 0.9700 . ?
C7 O4 1.359(2) . ?
C7 C12 1.391(3) . ?
C7 C8 1.392(3) . ?
C8 C9 1.385(3) . ?
C8 H8 0.9300 . ?
C9 C10 1.388(3) . ?
C9 C14 1.488(3) . ?
C10 C11 1.392(3) . ?
C10 H10 0.9300 . ?
C11 C12 1.385(3) . ?
C11 C13 1.484(3) . ?
C12 H12 0.9300 . ?
C13 O7 1.256(2) . ?
C13 O8 1.271(2) . ?
C14 O6 1.261(2) . ?
C14 O5 1.269(2) . ?
C15 C20 1.387(3) . ?
C15 C16 1.389(3) . ?
C15 H15 0.9300 . ?
C16 O9 1.365(2) . ?
C16 C17 1.382(3) . ?
C17 C18 1.393(3) . ?
C17 H17 0.9300 . ?
C18 C19 1.391(3) . ?
C18 C22 1.480(3) . ?
C19 C20 1.385(2) . ?
C19 H19 0.9300 . ?
C20 C21 1.483(3) . ?
C21 O10 1.258(2) . ?
C21 O11 1.270(2) . ?
C22 O12 1.248(2) . ?
C22 O13 1.287(2) . ?
C23 C28 1.387(3) . ?
C23 C24 1.391(3) . ?
C23 C29 1.483(3) . ?
C24 C25 1.389(3) . ?
C24 H24 0.9300 . ?
C25 O18 1.367(2) . ?
C25 C26 1.386(3) . ?
C26 C27 1.391(3) . ?
C26 H26 0.9300 . ?
C27 C28 1.389(3) . ?
C27 C30 1.488(3) . ?
C28 H28 0.9300 . ?
C29 O14 1.243(2) . ?
C29 O15 1.288(2) . ?
C30 O16 1.265(2) . ?
C30 O17 1.265(2) . ?
O4 H4C 0.8200 . ?
O5 H5C 0.8200 . ?
O6 H6C 0.8200 . ?
O7 H7A 0.8200 . ?
O8 H8A 0.8200 . ?
O9 H9C 0.8200 . ?
O10 H10A 0.8200 . ?
O11 H11A 0.8200 . ?
O12 H12A 0.8200 . ?
O13 H13A 0.8200 . ?
O14 H14A 0.8200 . ?
O15 H15A 0.8200 . ?
O16 H16A 0.8200 . ?
O17 H17A 0.8200 . ?
O18 H18C 0.8200 . ?
O19 H19A 0.923(17) . ?
O19 H19B 0.892(17) . ?
O20 H20A 0.895(17) . ?
O20 H20B 0.871(17) . ?
O21 H21A 0.882(18) . ?
O21 H21B 0.910(17) . ?
O22 H22A 0.907(17) . ?
O22 H22B 0.904(17) . ?
O23 H23A 0.888(17) . ?
O23 H23B 0.898(17) . ?

loop_
_geom_hbond_atom_site_label_D
_geom_hbond_atom_site_label_H
_geom_hbond_atom_site_label_A
_geom_hbond_distance_DH
_geom_hbond_distance_HA
_geom_hbond_distance_DA
_geom_hbond_angle_DHA
_geom_hbond_site_symmetry_A
C3 H3A O11 0.97 2.64 3.551(3) 157.1 .
C12 H12 O4 0.93 2.52 3.419(2) 164.1 2_556
C15 H15 O22 0.93 2.62 3.280(2) 128.5 2_566
C17 H17 O9 0.93 2.50 3.383(2) 158.2 2_565
C26 H26 O18 0.93 2.49 3.393(2) 164.6 2_686
O4 H4C O21 0.82 1.95 2.760(2) 167.7 1_545
O5 H5C O17 0.82 1.81 2.621(2) 167.9 2_677
O6 H6C O16 0.82 1.81 2.614(2) 166.6 2_677
O7 H7A O11 0.82 1.80 2.595(2) 164.1 .
O8 H8A O10 0.82 1.81 2.6078(19) 164.8 .
O9 H9C O22 0.82 1.95 2.766(2) 174.7 2_566
O10 H10A O8 0.82 1.80 2.6078(19) 166.6 .
O11 H11A O7 0.82 1.79 2.595(2) 165.0 .
O12 H12A O15 0.82 1.81 2.6033(19) 162.4 .
O13 H13A O14 0.82 1.80 2.6113(19) 172.2 .
O14 H14A O13 0.82 1.82 2.6113(19) 162.8 .
O15 H15A O12 0.82 1.79 2.6033(19) 171.1 .
O16 H16A O6 0.82 1.81 2.614(2) 164.4 2_677
O17 H17A O5 0.82 1.82 2.621(2) 166.9 2_677
O18 H18C O23 0.82 1.93 2.752(2) 177.5 .
O19 H19A O20 0.923(17) 1.742(17) 2.664(2) 176(3) 2_677
O19 H19B O2 0.892(17) 1.87(2) 2.731(2) 162(3) .
O20 H20A O1 0.895(17) 1.905(17) 2.798(2) 175(3) .
O20 H20B O3 0.871(17) 1.899(19) 2.764(2) 172(3) .
O21 H21A O23 0.882(18) 2.39(3) 3.160(3) 146(3) 2_576
O21 H21B O19 0.910(17) 1.818(18) 2.722(2) 172(3) .
O22 H22A O19 0.907(17) 1.836(17) 2.738(2) 173(3) .
O22 H22B O21 0.904(17) 1.99(2) 2.872(2) 164(3) 2_577
O23 H23A O22 0.888(17) 2.17(2) 3.013(3) 158(3) 2_576
O23 H23B O20 0.898(17) 1.882(18) 2.778(2) 174(3) 2_676

loop_
_geom_torsion_atom_site_label_1
_geom_torsion_atom_site_label_2
_geom_torsion_atom_site_label_3
_geom_torsion_atom_site_label_4
_geom_torsion
_geom_torsion_site_symmetry_1
_geom_torsion_site_symmetry_2
_geom_torsion_site_symmetry_3
_geom_torsion_site_symmetry_4
_geom_torsion_publ_flag
O1 C2 C3 O2 66.0(3) . . . . ?
O2 C4 C5 O3 -66.0(3) . . . . ?
O4 C7 C8 C9 -180.0(2) . . . . ?
C12 C7 C8 C9 1.5(3) . . . . ?
C7 C8 C9 C10 0.2(3) . . . . ?
C7 C8 C9 C14 -178.62(19) . . . . ?
C8 C9 C10 C11 -1.5(3) . . . . ?
C14 C9 C10 C11 177.30(18) . . . . ?
C9 C10 C11 C12 1.2(3) . . . . ?
C9 C10 C11 C13 -178.42(17) . . . . ?
C10 C11 C12 C7 0.4(3) . . . . ?
C13 C11 C12 C7 -179.94(19) . . . . ?
O4 C7 C12 C11 179.56(19) . . . . ?
C8 C7 C12 C11 -1.8(3) . . . . ?
C12 C11 C13 O7 -179.95(18) . . . . ?
C10 C11 C13 O7 -0.3(3) . . . . ?
C12 C11 C13 O8 -0.7(3) . . . . ?
C10 C11 C13 O8 178.91(18) . . . . ?
C8 C9 C14 O6 -174.29(19) . . . . ?
C10 C9 C14 O6 6.9(3) . . . . ?
C8 C9 C14 O5 6.2(3) . . . . ?
C10 C9 C14 O5 -172.59(19) . . . . ?
C20 C15 C16 O9 179.74(18) . . . . ?
C20 C15 C16 C17 -1.2(3) . . . . ?
O9 C16 C17 C18 -179.62(17) . . . . ?
C15 C16 C17 C18 1.3(3) . . . . ?
C16 C17 C18 C19 -0.1(3) . . . . ?
C16 C17 C18 C22 -179.92(18) . . . . ?
C17 C18 C19 C20 -1.1(3) . . . . ?
C22 C18 C19 C20 178.70(17) . . . . ?
C18 C19 C20 C15 1.1(3) . . . . ?
C18 C19 C20 C21 -177.92(18) . . . . ?
C16 C15 C20 C19 0.0(3) . . . . ?
C16 C15 C20 C21 179.07(18) . . . . ?
C19 C20 C21 O10 174.73(19) . . . . ?
C15 C20 C21 O10 -4.3(3) . . . . ?
C19 C20 C21 O11 -4.3(3) . . . . ?
C15 C20 C21 O11 176.67(19) . . . . ?
C19 C18 C22 O12 -1.2(3) . . . . ?
C17 C18 C22 O12 178.57(18) . . . . ?
C19 C18 C22 O13 179.39(18) . . . . ?
C17 C18 C22 O13 -0.8(3) . . . . ?
C28 C23 C24 C25 -1.4(3) . . . . ?
C29 C23 C24 C25 178.37(18) . . . . ?
C23 C24 C25 O18 -178.37(19) . . . . ?
C23 C24 C25 C26 2.4(3) . . . . ?
O18 C25 C26 C27 179.46(18) . . . . ?
C24 C25 C26 C27 -1.3(3) . . . . ?
C25 C26 C27 C28 -0.8(3) . . . . ?
C25 C26 C27 C30 178.70(18) . . . . ?
C24 C23 C28 C27 -0.7(3) . . . . ?
C29 C23 C28 C27 179.52(18) . . . . ?
C26 C27 C28 C23 1.8(3) . . . . ?
C30 C27 C28 C23 -177.73(17) . . . . ?
C28 C23 C29 O14 -176.0(2) . . . . ?
C24 C23 C29 O14 4.2(3) . . . . ?
C28 C23 C29 O15 3.2(3) . . . . ?
C24 C23 C29 O15 -176.59(19) . . . . ?
C28 C27 C30 O16 2.6(3) . . . . ?
C26 C27 C30 O16 -176.99(18) . . . . ?
C28 C27 C30 O17 -178.68(18) . . . . ?
C26 C27 C30 O17 1.8(3) . . . . ?
C6 C1 O1 C2 -175.3(2) 2_677 . . . ?
C3 C2 O1 C1 -179.9(2) . . . . ?
C5 C4 O2 C3 172.4(2) . . . . ?
C2 C3 O2 C4 -169.0(2) . . . . ?
C1 C6 O3 C5 170.2(2) 2_677 . . . ?
C4 C5 O3 C6 176.6(2) . . . . ?

_cod_database_fobs_code 2108593
